data_4102099
loop_
_publ_author_name
'Chuanjiang Hu'
'Corinne D. Sulok'
'Florian Paulat'
'Nicolai Lehnert'
'Anna I. Twigg'
'Michael P. Hendrich'
'Charles E. Schulz'
'W. Robert Scheidt'

_publ_section_title
;
 Just a Proton: Distinguishing the Two Electronic States of
 Five-Coordinate High-Spin Iron(II) Porphyrinates with Imidazole/ate
 Coordination
;
_journal_name_full 'Journal of the American Chemical Society'
_journal_page_first 3737
_journal_page_last 3750
_journal_paper_doi 10.1021/ja907584x
_journal_volume 132
_journal_year 2010
_chemical_formula_moiety 'C44 H28 Cl Fe N4, C18 H36 N2 Na O6, 3(C H2 Cl2)'
_chemical_formula_sum 'C65 H70 Cl7 Fe N6 Na O6'
_chemical_formula_weight 1358.26
_chemical_name_common Na(222)[Fe(TPP)Cl]
_chemical_name_systematic
; 
 ? 
;
_space_group_IT_number 2
_symmetry_cell_setting triclinic
_symmetry_space_group_name_Hall '-P 1'
_symmetry_space_group_name_H-M 'P -1'
_atom_sites_solution_hydrogens geom
_atom_sites_solution_primary direct
_atom_sites_solution_secondary difmap
_audit_creation_method SHELXL-97
_cell_angle_alpha 85.756(8)
_cell_angle_beta 83.340(7)
_cell_angle_gamma 63.273(7)
_cell_formula_units_Z 2
_cell_length_a 12.720(2)
_cell_length_b 12.902(2)
_cell_length_c 22.267(4)
_cell_measurement_reflns_used 8538
_cell_measurement_temperature 100(2)
_cell_measurement_theta_max 30.7296
_cell_measurement_theta_min 2.4799
_cell_volume 3240.9(9)
_computing_cell_refinement 'APEX2/SAINT (Bruker, 2007)'
_computing_data_collection 'APEX2 (Bruker, 2007)'
_computing_data_reduction 'SAINT/XPREP (Bruker,2007; Sheldrick, 2008)'
_computing_molecular_graphics 'XP (Sheldrick, 2008)'
_computing_publication_material 'XCIF (Sheldrick, 2008)/enCIFER (CCDC, 2005)'
_computing_structure_refinement 'XL (Sheldrick, 2008)'
_computing_structure_solution 'XS (Sheldrick, 2008)'
_diffrn_ambient_temperature 100(2)
_diffrn_detector_area_resol_mean 8.33
_diffrn_measured_fraction_theta_full 0.969
_diffrn_measured_fraction_theta_max 0.969
_diffrn_measurement_device_type 'Bruker d8 Apex II CCD diffractometer'
_diffrn_measurement_method '\f and \w scans'
_diffrn_radiation_monochromator graphite
_diffrn_radiation_source 'fine-focus sealed tube'
_diffrn_radiation_type MoK\a
_diffrn_radiation_wavelength 0.71073
_diffrn_reflns_av_R_equivalents 0.0310
_diffrn_reflns_av_sigmaI/netI 0.0228
_diffrn_reflns_limit_h_max 18
_diffrn_reflns_limit_h_min -18
_diffrn_reflns_limit_k_max 18
_diffrn_reflns_limit_k_min -18
_diffrn_reflns_limit_l_max 31
_diffrn_reflns_limit_l_min -31
_diffrn_reflns_number 94826
_diffrn_reflns_theta_full 30.88
_diffrn_reflns_theta_max 30.88
_diffrn_reflns_theta_min 0.92
_exptl_absorpt_coefficient_mu 0.584
_exptl_absorpt_correction_T_max 0.8444
_exptl_absorpt_correction_T_min 0.7209
_exptl_absorpt_correction_type multi-scan
_exptl_absorpt_process_details 'Sheldrick, G. M. (2007) SADABS. University of G\"ottingen, Germany.'
_exptl_crystal_colour red
_exptl_crystal_density_diffrn 1.392
_exptl_crystal_density_meas ?
_exptl_crystal_density_method 'not measured'
_exptl_crystal_description block
_exptl_crystal_F_000 1412
_exptl_crystal_size_max 0.60
_exptl_crystal_size_mid 0.50
_exptl_crystal_size_min 0.30
_refine_diff_density_max 1.488
_refine_diff_density_min -0.870
_refine_diff_density_rms 0.073
_refine_ls_extinction_method none
_refine_ls_goodness_of_fit_ref 1.044
_refine_ls_hydrogen_treatment constr
_refine_ls_matrix_type full
_refine_ls_number_parameters 838
_refine_ls_number_reflns 19830
_refine_ls_number_restraints 12
_refine_ls_restrained_S_all 1.050
_refine_ls_R_factor_all 0.0447
_refine_ls_R_factor_gt 0.0383
_refine_ls_shift/su_max 0.001
_refine_ls_shift/su_mean 0.000
_refine_ls_structure_factor_coef Fsqd
_refine_ls_weighting_details 'calc w=1/[\s^2^(Fo^2^)+(0.0600P)^2^+2.2459P] where P=(Fo^2^+2Fc^2^)/3'
_refine_ls_weighting_scheme calc
_refine_ls_wR_factor_gt 0.1032
_refine_ls_wR_factor_ref 0.1190
_reflns_number_gt 17903
_reflns_number_total 19830
_reflns_threshold_expression >2sigma(I)
_cod_data_source_file ja907584x_si_002.cif
_cod_data_source_block fetppclna222
_cod_depositor_comments
;
The following automatic conversions were performed:

'_exptl_crystal_density_meas' value 'not measured' was changed to '?'
- the value is perceived as not measured.

Automatic conversion script
Id: cif_fix_values 3008 2015-01-20 13:52:24Z robertas 
;
_cod_original_cell_volume 3241.0(9)
_cod_database_code 4102099

loop_
_symmetry_equiv_pos_as_xyz
'x, y, z'
'-x, -y, -z'

loop_
_atom_site_label
_atom_site_type_symbol
_atom_site_fract_x
_atom_site_fract_y
_atom_site_fract_z
_atom_site_U_iso_or_equiv
_atom_site_adp_type
_atom_site_occupancy
_atom_site_symmetry_multiplicity
_atom_site_calc_flag
_atom_site_refinement_flags
_atom_site_disorder_assembly
_atom_site_disorder_group
Fe1 Fe 0.246712(15) 0.116121(15) 0.249098(8) 0.01415(5) Uani 1 1 d . . .
N1 N 0.29849(9) 0.04821(9) 0.33572(5) 0.01486(18) Uani 1 1 d . . .
N2 N 0.31265(9) -0.05999(9) 0.22491(5) 0.01464(18) Uani 1 1 d . . .
N3 N 0.28767(9) 0.14890(9) 0.15734(5) 0.01505(18) Uani 1 1 d . . .
N4 N 0.28600(9) 0.25337(9) 0.26724(5) 0.01530(18) Uani 1 1 d . . .
C(A1 C 0.29380(11) 0.11306(11) 0.38309(5) 0.0159(2) Uani 1 1 d . . .
C(A2 C 0.31890(10) -0.05964(11) 0.35959(5) 0.0152(2) Uani 1 1 d . . .
C(A3 C 0.33610(11) -0.15490(10) 0.26306(5) 0.0153(2) Uani 1 1 d . . .
C(A4 C 0.31329(11) -0.09600(10) 0.16811(5) 0.0153(2) Uani 1 1 d . . .
C(A5 C 0.29452(11) 0.08303(11) 0.11010(5) 0.0160(2) Uani 1 1 d . . .
C(A6 C 0.29244(11) 0.24737(11) 0.13186(5) 0.0158(2) Uani 1 1 d . . .
C(A7 C 0.29658(11) 0.33514(11) 0.22715(6) 0.0166(2) Uani 1 1 d . . .
C(A8 C 0.29197(11) 0.28565(11) 0.32374(6) 0.0166(2) Uani 1 1 d . . .
C(B1 C 0.30590(12) 0.04582(11) 0.43887(6) 0.0187(2) Uani 1 1 d . . .
H(B1 H 0.3023 0.0718 0.4782 0.022 Uiso 1 1 calc R . .
C(B2 C 0.32348(11) -0.06197(11) 0.42444(6) 0.0181(2) Uani 1 1 d . . .
H(B2 H 0.3362 -0.1260 0.4516 0.022 Uiso 1 1 calc R . .
C(B3 C 0.35132(12) -0.25347(11) 0.22929(6) 0.0180(2) Uani 1 1 d . . .
H(B3 H 0.3688 -0.3294 0.2450 0.022 Uiso 1 1 calc R . .
C(B4 C 0.33570(11) -0.21625(11) 0.17067(6) 0.0177(2) Uani 1 1 d . . .
H(B4 H 0.3389 -0.2608 0.1378 0.021 Uiso 1 1 calc R . .
C(B5 C 0.30077(13) 0.14261(12) 0.05322(6) 0.0209(2) Uani 1 1 d . . .
H(B5 H 0.3045 0.1160 0.0140 0.025 Uiso 1 1 calc R . .
C(B6 C 0.30024(13) 0.24413(12) 0.06661(6) 0.0209(2) Uani 1 1 d . . .
H(B6 H 0.3042 0.3017 0.0385 0.025 Uiso 1 1 calc R . .
C(B7 C 0.30878(13) 0.42196(12) 0.25934(6) 0.0214(2) Uani 1 1 d . . .
H(B7 H 0.3165 0.4880 0.2421 0.026 Uiso 1 1 calc R . .
C(B8 C 0.30707(13) 0.39101(12) 0.31894(6) 0.0211(2) Uani 1 1 d . . .
H(B8 H 0.3144 0.4307 0.3513 0.025 Uiso 1 1 calc R . .
C(M1 C 0.34078(11) -0.15683(11) 0.32597(5) 0.0154(2) Uani 1 1 d . . .
C(M2 C 0.30144(11) -0.02881(11) 0.11465(5) 0.0158(2) Uani 1 1 d . . .
C(M3 C 0.29679(11) 0.33507(10) 0.16401(6) 0.0160(2) Uani 1 1 d . . .
C(M4 C 0.28978(11) 0.22411(11) 0.37813(6) 0.0163(2) Uani 1 1 d . . .
C11 C 0.37975(12) -0.27161(11) 0.35857(6) 0.0177(2) Uani 1 1 d . . .
C12 C 0.30634(14) -0.29374(13) 0.40411(7) 0.0249(3) Uani 1 1 d . . .
H12 H 0.2286 -0.2351 0.4143 0.030 Uiso 1 1 calc R . .
C13 C 0.34636(17) -0.40113(16) 0.43466(8) 0.0335(3) Uani 1 1 d . . .
H13 H 0.2963 -0.4148 0.4660 0.040 Uiso 1 1 calc R . .
C14 C 0.45881(18) -0.48772(14) 0.41945(8) 0.0353(4) Uani 1 1 d . . .
H14 H 0.4856 -0.5611 0.4400 0.042 Uiso 1 1 calc R . .
C15 C 0.53252(16) -0.46716(13) 0.37400(8) 0.0311(3) Uani 1 1 d . . .
H15 H 0.6096 -0.5267 0.3634 0.037 Uiso 1 1 calc R . .
C16 C 0.49357(13) -0.35939(12) 0.34405(6) 0.0231(3) Uani 1 1 d . . .
H16 H 0.5448 -0.3455 0.3135 0.028 Uiso 1 1 calc R . .
C21 C 0.29928(12) -0.07895(11) 0.05644(5) 0.0171(2) Uani 1 1 d . . .
C22 C 0.19187(14) -0.06192(16) 0.03798(7) 0.0293(3) Uani 1 1 d . . .
H22 H 0.1211 -0.0226 0.0635 0.035 Uiso 1 1 calc R . .
C23 C 0.18687(17) -0.10199(19) -0.01761(8) 0.0371(4) Uani 1 1 d . . .
H23 H 0.1129 -0.0903 -0.0296 0.045 Uiso 1 1 calc R . .
C24 C 0.28888(16) -0.15865(14) -0.05541(7) 0.0290(3) Uani 1 1 d . . .
H24 H 0.2853 -0.1861 -0.0932 0.035 Uiso 1 1 calc R . .
C25 C 0.39598(15) -0.17498(13) -0.03779(6) 0.0260(3) Uani 1 1 d . . .
H25 H 0.4663 -0.2131 -0.0637 0.031 Uiso 1 1 calc R . .
C26 C 0.40130(13) -0.13572(12) 0.01794(6) 0.0226(2) Uani 1 1 d . . .
H26 H 0.4755 -0.1479 0.0298 0.027 Uiso 1 1 calc R . .
C31 C 0.31431(12) 0.42836(11) 0.12668(6) 0.0184(2) Uani 1 1 d . . .
C32 C 0.22907(14) 0.50532(12) 0.08998(7) 0.0257(3) Uani 1 1 d . . .
H32 H 0.1544 0.5046 0.0915 0.031 Uiso 1 1 calc R . .
C33 C 0.25333(18) 0.58339(14) 0.05101(7) 0.0332(3) Uani 1 1 d . . .
H33 H 0.1955 0.6347 0.0256 0.040 Uiso 1 1 calc R . .
C34 C 0.36088(18) 0.58652(14) 0.04915(7) 0.0347(4) Uani 1 1 d . . .
H34 H 0.3770 0.6395 0.0224 0.042 Uiso 1 1 calc R . .
C35 C 0.44478(16) 0.51263(15) 0.08618(8) 0.0320(3) Uani 1 1 d . . .
H35 H 0.5181 0.5157 0.0854 0.038 Uiso 1 1 calc R . .
C36 C 0.42214(13) 0.43337(12) 0.12473(7) 0.0240(3) Uani 1 1 d . . .
H36 H 0.4806 0.3823 0.1499 0.029 Uiso 1 1 calc R . .
C41 C 0.28715(11) 0.28058(11) 0.43504(6) 0.0172(2) Uani 1 1 d . . .
C42 C 0.18415(12) 0.37604(12) 0.45576(6) 0.0208(2) Uani 1 1 d . . .
H42 H 0.1159 0.4028 0.4344 0.025 Uiso 1 1 calc R . .
C43 C 0.17989(14) 0.43281(13) 0.50736(6) 0.0250(3) Uani 1 1 d . . .
H43 H 0.1092 0.4983 0.5207 0.030 Uiso 1 1 calc R . .
C44 C 0.27829(15) 0.39430(14) 0.53932(6) 0.0267(3) Uani 1 1 d . . .
H44 H 0.2754 0.4333 0.5745 0.032 Uiso 1 1 calc R . .
C45 C 0.38099(15) 0.29868(15) 0.51975(7) 0.0295(3) Uani 1 1 d . . .
H45 H 0.4486 0.2717 0.5417 0.035 Uiso 1 1 calc R . .
C46 C 0.38546(13) 0.24187(13) 0.46787(7) 0.0257(3) Uani 1 1 d . . .
H46 H 0.4562 0.1762 0.4548 0.031 Uiso 1 1 calc R . .
Cl1 Cl 0.04051(3) 0.19186(3) 0.259069(17) 0.02542(7) Uani 1 1 d . . .
Na1 Na 0.83104(5) 0.79629(5) 0.24711(3) 0.02102(11) Uani 1 1 d . . .
N5 N 0.94077(11) 0.79002(11) 0.34784(6) 0.0259(2) Uani 1 1 d . . .
N6 N 0.72095(12) 0.80110(12) 0.14957(6) 0.0268(2) Uani 1 1 d . . .
O1 O 0.94420(10) 0.92097(10) 0.23795(5) 0.0278(2) Uani 1 1 d . . .
O2 O 0.96321(11) 0.75697(11) 0.15071(6) 0.0323(2) Uani 1 1 d . . .
O3 O 0.97877(10) 0.60152(9) 0.27285(5) 0.0278(2) Uani 1 1 d . . .
O4 O 0.74767(11) 0.63688(10) 0.24822(5) 0.0294(2) Uani 1 1 d . . .
O5 O 0.69800(9) 0.86038(10) 0.33942(5) 0.0257(2) Uani 1 1 d . . .
O6 O 0.65197(9) 0.99557(10) 0.22735(5) 0.0280(2) Uani 1 1 d . . .
C1C C 0.97987(15) 0.88167(14) 0.34170(8) 0.0307(3) Uani 1 1 d . . .
H1A H 1.0393 0.8650 0.3707 0.037 Uiso 1 1 calc R . .
H1B H 0.9115 0.9567 0.3525 0.037 Uiso 1 1 calc R . .
C2C C 1.03267(14) 0.89268(14) 0.27898(9) 0.0328(3) Uani 1 1 d . . .
H2A H 1.0590 0.9544 0.2774 0.039 Uiso 1 1 calc R . .
H2B H 1.1021 0.8187 0.2677 0.039 Uiso 1 1 calc R . .
C3C C 0.9918(2) 0.92108(17) 0.17683(9) 0.0404(4) Uani 1 1 d . . .
H3A H 1.0511 0.9516 0.1746 0.049 Uiso 1 1 calc R . .
H3B H 0.9279 0.9728 0.1518 0.049 Uiso 1 1 calc R . .
C4C C 1.04952(18) 0.79946(19) 0.15220(10) 0.0445(5) Uani 1 1 d . . .
H4A H 1.0874 0.8003 0.1109 0.053 Uiso 1 1 calc R . .
H4B H 1.1116 0.7471 0.1781 0.053 Uiso 1 1 calc R . .
C5C C 0.91174(17) 0.78055(16) 0.09490(8) 0.0363(4) Uani 1 1 d . . .
H5A H 0.9724 0.7381 0.0620 0.044 Uiso 1 1 calc R . .
H5B H 0.8783 0.8647 0.0848 0.044 Uiso 1 1 calc R . .
C6C C 0.81505(16) 0.74153(15) 0.10166(7) 0.0325(3) Uani 1 1 d . . .
H6A H 0.7797 0.7555 0.0627 0.039 Uiso 1 1 calc R . .
H6B H 0.8506 0.6569 0.1106 0.039 Uiso 1 1 calc R . .
C7C C 1.03989(15) 0.67373(14) 0.35081(9) 0.0335(3) Uani 1 1 d . . .
H7A H 1.0649 0.6575 0.3923 0.040 Uiso 1 1 calc R . .
H7B H 1.1075 0.6713 0.3230 0.040 Uiso 1 1 calc R . .
C8C C 1.00752(15) 0.58106(14) 0.33399(8) 0.0312(3) Uani 1 1 d . . .
H8A H 1.0748 0.5034 0.3384 0.037 Uiso 1 1 calc R . .
H8B H 0.9390 0.5836 0.3611 0.037 Uiso 1 1 calc R . .
C9C C 0.95675(16) 0.51212(14) 0.25118(8) 0.0333(3) Uani 1 1 d . . .
H9A H 1.0144 0.4357 0.2662 0.040 Uiso 1 1 calc R . .
H9B H 0.9680 0.5125 0.2064 0.040 Uiso 1 1 calc R . .
C10C C 0.83274(16) 0.52895(15) 0.27174(8) 0.0328(3) Uani 1 1 d . . .
H10A H 0.8211 0.4642 0.2575 0.039 Uiso 1 1 calc R . .
H10B H 0.8213 0.5284 0.3165 0.039 Uiso 1 1 calc R . .
C11C C 0.70657(16) 0.62389(15) 0.19375(8) 0.0317(3) Uani 1 1 d . . .
H11A H 0.6509 0.5893 0.2029 0.038 Uiso 1 1 calc R . .
H11B H 0.7740 0.5716 0.1664 0.038 Uiso 1 1 calc R . .
C12C C 0.64503(16) 0.74212(16) 0.16350(8) 0.0336(3) Uani 1 1 d . . .
H12A H 0.6169 0.7332 0.1255 0.040 Uiso 1 1 calc R . .
H12B H 0.5749 0.7916 0.1903 0.040 Uiso 1 1 calc R . .
C13C C 0.85455(16) 0.80874(16) 0.40108(7) 0.0324(3) Uani 1 1 d . . .
H13A H 0.8806 0.8338 0.4351 0.039 Uiso 1 1 calc R . .
H13B H 0.8517 0.7346 0.4133 0.039 Uiso 1 1 calc R . .
C14C C 0.73284(15) 0.89899(16) 0.38836(7) 0.0307(3) Uani 1 1 d . . .
H14A H 0.6765 0.9092 0.4246 0.037 Uiso 1 1 calc R . .
H14B H 0.7338 0.9744 0.3776 0.037 Uiso 1 1 calc R . .
C15C C 0.58250(13) 0.94101(15) 0.32440(8) 0.0297(3) Uani 1 1 d . . .
H15A H 0.5311 0.9732 0.3620 0.036 Uiso 1 1 calc R . .
H15B H 0.5480 0.9002 0.3035 0.036 Uiso 1 1 calc R . .
C16C C 0.58621(14) 1.03877(14) 0.28426(8) 0.0312(3) Uani 1 1 d . . .
H16A H 0.5046 1.0966 0.2774 0.037 Uiso 1 1 calc R . .
H16B H 0.6235 1.0779 0.3044 0.037 Uiso 1 1 calc R . .
C17C C 0.57610(13) 0.99733(14) 0.18413(8) 0.0304(3) Uani 1 1 d . . .
H17A H 0.5292 1.0780 0.1696 0.036 Uiso 1 1 calc R . .
H17B H 0.5206 0.9674 0.2033 0.036 Uiso 1 1 calc R . .
C18C C 0.64991(15) 0.92305(15) 0.13171(8) 0.0319(3) Uani 1 1 d . . .
H18A H 0.5972 0.9265 0.1014 0.038 Uiso 1 1 calc R . .
H18B H 0.7034 0.9551 0.1123 0.038 Uiso 1 1 calc R . .
C1S C 0.98001(19) 0.14126(19) 0.41938(10) 0.0462(5) Uani 1 1 d D . .
H1S1 H 1.0626 0.0816 0.4221 0.055 Uiso 1 1 calc R A 1
H1S2 H 0.9633 0.1504 0.3765 0.055 Uiso 1 1 calc R A 1
Cl1A Cl 0.8803(2) 0.0945(2) 0.46443(13) 0.0564(4) Uani 0.689(3) 1 d PD B 1
Cl2A Cl 0.96360(15) 0.27039(14) 0.44444(10) 0.0730(4) Uani 0.689(3) 1 d PD B 1
Cl1B Cl 0.8627(6) 0.1225(5) 0.4566(3) 0.0564(4) Uani 0.311(3) 1 d PD B 2
Cl2B Cl 0.9382(4) 0.3017(3) 0.4167(2) 0.0730(4) Uani 0.311(3) 1 d PD B 2
C2SA C 0.9896(6) 0.3169(6) 0.1173(4) 0.0281(12) Uani 0.612(3) 1 d PD C 1
H2SA H 1.0710 0.2800 0.1298 0.034 Uiso 0.612(3) 1 calc PR C 1
H2SB H 0.9342 0.3530 0.1531 0.034 Uiso 0.612(3) 1 calc PR C 1
Cl3A Cl 0.9761(4) 0.4250(3) 0.0603(2) 0.0425(6) Uani 0.612(3) 1 d PD C 1
Cl4A Cl 0.95794(15) 0.21178(10) 0.08969(6) 0.0621(4) Uani 0.612(3) 1 d PD C 1
C2SB C 1.0059(9) 0.2975(9) 0.1092(7) 0.036(3) Uani 0.388(3) 1 d PD C 2
H2SC H 1.0727 0.2329 0.0874 0.043 Uiso 0.388(3) 1 calc PR C 2
H2SD H 1.0287 0.3041 0.1492 0.043 Uiso 0.388(3) 1 calc PR C 2
Cl3B Cl 0.8779(2) 0.2761(2) 0.11678(9) 0.0667(9) Uani 0.388(3) 1 d PD C 2
Cl4B Cl 0.9633(6) 0.4304(5) 0.0665(3) 0.0464(11) Uani 0.388(3) 1 d PD C 2
C3SA C 0.7692(7) 0.2017(7) 0.2419(3) 0.0315(11) Uani 0.569(3) 1 d P D 1
H3SA H 0.8554 0.1716 0.2313 0.038 Uiso 0.569(3) 1 calc PR D 1
H3SB H 0.7447 0.1451 0.2283 0.038 Uiso 0.569(3) 1 calc PR D 1
Cl5A Cl 0.7386(2) 0.2141(2) 0.32094(10) 0.0422(4) Uani 0.569(3) 1 d P D 1
Cl6A Cl 0.69532(12) 0.33548(8) 0.20368(7) 0.0524(5) Uani 0.569(3) 1 d P D 1
C3SB C 0.7596(10) 0.2047(11) 0.2611(4) 0.0369(19) Uani 0.431(3) 1 d P D 2
H3SC H 0.7699 0.1285 0.2484 0.044 Uiso 0.431(3) 1 calc PR D 2
H3SD H 0.8317 0.2132 0.2461 0.044 Uiso 0.431(3) 1 calc PR D 2
Cl6B Cl 0.63713(18) 0.3156(2) 0.22965(9) 0.0885(11) Uani 0.431(3) 1 d P D 2
Cl5B Cl 0.7410(3) 0.2094(3) 0.34018(12) 0.0402(5) Uani 0.431(3) 1 d P D 2

loop_
_atom_site_aniso_label
_atom_site_aniso_U_11
_atom_site_aniso_U_22
_atom_site_aniso_U_33
_atom_site_aniso_U_23
_atom_site_aniso_U_13
_atom_site_aniso_U_12
Fe1 0.01654(8) 0.01357(8) 0.01278(8) -0.00071(6) -0.00207(6) -0.00687(6)
N1 0.0162(4) 0.0144(4) 0.0137(4) -0.0014(3) -0.0013(3) -0.0064(4)
N2 0.0176(4) 0.0143(4) 0.0122(4) -0.0003(3) -0.0013(3) -0.0073(4)
N3 0.0178(4) 0.0141(4) 0.0143(4) -0.0011(3) -0.0014(3) -0.0080(4)
N4 0.0174(4) 0.0153(4) 0.0139(4) -0.0010(3) -0.0028(3) -0.0074(4)
C(A1 0.0166(5) 0.0159(5) 0.0137(5) -0.0019(4) -0.0014(4) -0.0058(4)
C(A2 0.0156(5) 0.0164(5) 0.0136(5) 0.0000(4) -0.0012(4) -0.0073(4)
C(A3 0.0174(5) 0.0142(5) 0.0152(5) -0.0010(4) -0.0014(4) -0.0078(4)
C(A4 0.0168(5) 0.0150(5) 0.0151(5) -0.0026(4) -0.0011(4) -0.0078(4)
C(A5 0.0196(5) 0.0165(5) 0.0128(5) -0.0003(4) -0.0019(4) -0.0087(4)
C(A6 0.0189(5) 0.0156(5) 0.0131(5) 0.0006(4) -0.0010(4) -0.0082(4)
C(A7 0.0189(5) 0.0150(5) 0.0169(5) -0.0018(4) -0.0016(4) -0.0083(4)
C(A8 0.0169(5) 0.0157(5) 0.0167(5) -0.0038(4) -0.0021(4) -0.0062(4)
C(B1 0.0232(6) 0.0196(5) 0.0129(5) -0.0014(4) -0.0009(4) -0.0091(5)
C(B2 0.0218(5) 0.0188(5) 0.0137(5) 0.0007(4) -0.0015(4) -0.0093(4)
C(B3 0.0235(6) 0.0155(5) 0.0170(5) -0.0004(4) -0.0029(4) -0.0103(4)
C(B4 0.0227(6) 0.0158(5) 0.0166(5) -0.0023(4) -0.0022(4) -0.0100(4)
C(B5 0.0319(7) 0.0197(6) 0.0131(5) -0.0003(4) -0.0017(5) -0.0133(5)
C(B6 0.0301(6) 0.0194(6) 0.0150(5) 0.0000(4) -0.0009(5) -0.0128(5)
C(B7 0.0302(6) 0.0189(6) 0.0194(6) -0.0030(4) -0.0011(5) -0.0146(5)
C(B8 0.0283(6) 0.0196(6) 0.0189(6) -0.0041(4) -0.0016(5) -0.0135(5)
C(M1 0.0169(5) 0.0156(5) 0.0144(5) 0.0007(4) -0.0018(4) -0.0080(4)
C(M2 0.0181(5) 0.0160(5) 0.0141(5) -0.0024(4) -0.0014(4) -0.0080(4)
C(M3 0.0179(5) 0.0149(5) 0.0154(5) -0.0005(4) -0.0008(4) -0.0076(4)
C(M4 0.0160(5) 0.0156(5) 0.0160(5) -0.0040(4) -0.0018(4) -0.0054(4)
C11 0.0242(6) 0.0166(5) 0.0154(5) 0.0020(4) -0.0052(4) -0.0114(5)
C12 0.0313(7) 0.0280(7) 0.0222(6) 0.0060(5) -0.0056(5) -0.0197(6)
C13 0.0508(10) 0.0371(8) 0.0273(7) 0.0140(6) -0.0124(7) -0.0327(8)
C14 0.0574(11) 0.0232(7) 0.0348(8) 0.0128(6) -0.0228(8) -0.0240(7)
C15 0.0419(8) 0.0166(6) 0.0330(8) 0.0022(5) -0.0155(6) -0.0089(6)
C16 0.0283(6) 0.0174(6) 0.0218(6) -0.0001(5) -0.0061(5) -0.0079(5)
C21 0.0236(6) 0.0175(5) 0.0134(5) -0.0007(4) -0.0027(4) -0.0116(4)
C22 0.0270(7) 0.0469(9) 0.0206(6) -0.0050(6) -0.0023(5) -0.0217(7)
C23 0.0392(9) 0.0600(11) 0.0251(7) -0.0065(7) -0.0087(6) -0.0314(9)
C24 0.0483(9) 0.0317(7) 0.0167(6) -0.0021(5) -0.0067(6) -0.0253(7)
C25 0.0373(8) 0.0229(6) 0.0179(6) -0.0065(5) 0.0006(5) -0.0133(6)
C26 0.0255(6) 0.0230(6) 0.0192(6) -0.0062(5) -0.0013(5) -0.0100(5)
C31 0.0244(6) 0.0157(5) 0.0158(5) -0.0025(4) 0.0010(4) -0.0097(4)
C32 0.0328(7) 0.0199(6) 0.0243(6) 0.0019(5) -0.0051(5) -0.0114(5)
C33 0.0531(10) 0.0205(6) 0.0234(7) 0.0031(5) -0.0043(6) -0.0145(7)
C34 0.0611(11) 0.0246(7) 0.0230(7) -0.0050(5) 0.0106(7) -0.0258(7)
C35 0.0406(8) 0.0304(7) 0.0326(8) -0.0098(6) 0.0124(6) -0.0249(7)
C36 0.0269(6) 0.0221(6) 0.0259(6) -0.0054(5) 0.0037(5) -0.0142(5)
C41 0.0210(5) 0.0167(5) 0.0144(5) -0.0023(4) -0.0019(4) -0.0086(4)
C42 0.0235(6) 0.0187(6) 0.0182(5) -0.0034(4) -0.0022(4) -0.0072(5)
C43 0.0315(7) 0.0225(6) 0.0204(6) -0.0078(5) 0.0032(5) -0.0117(5)
C44 0.0396(8) 0.0313(7) 0.0171(6) -0.0066(5) -0.0002(5) -0.0225(6)
C45 0.0331(7) 0.0353(8) 0.0242(7) -0.0038(6) -0.0105(6) -0.0167(6)
C46 0.0237(6) 0.0264(6) 0.0247(6) -0.0059(5) -0.0070(5) -0.0073(5)
Cl1 0.01674(13) 0.02641(15) 0.03232(17) 0.00272(13) -0.00255(11) -0.00935(12)
Na1 0.0184(2) 0.0204(2) 0.0208(3) 0.0014(2) 0.00027(19) -0.0064(2)
N5 0.0230(5) 0.0241(6) 0.0309(6) 0.0052(5) -0.0067(5) -0.0106(5)
N6 0.0270(6) 0.0271(6) 0.0247(6) 0.0052(5) -0.0065(5) -0.0105(5)
O1 0.0262(5) 0.0262(5) 0.0289(5) -0.0018(4) 0.0062(4) -0.0116(4)
O2 0.0309(6) 0.0364(6) 0.0330(6) -0.0057(5) 0.0073(4) -0.0195(5)
O3 0.0267(5) 0.0208(5) 0.0323(6) 0.0044(4) -0.0032(4) -0.0079(4)
O4 0.0332(6) 0.0291(5) 0.0263(5) 0.0018(4) -0.0061(4) -0.0139(5)
O5 0.0229(5) 0.0313(5) 0.0238(5) -0.0055(4) 0.0020(4) -0.0130(4)
O6 0.0172(4) 0.0288(5) 0.0361(6) 0.0008(4) -0.0041(4) -0.0084(4)
C1C 0.0296(7) 0.0273(7) 0.0392(8) 0.0012(6) -0.0107(6) -0.0148(6)
C2C 0.0217(6) 0.0269(7) 0.0510(10) 0.0005(7) -0.0005(6) -0.0128(6)
C3C 0.0558(11) 0.0388(9) 0.0348(9) -0.0080(7) 0.0181(8) -0.0323(9)
C4C 0.0383(9) 0.0490(11) 0.0542(11) -0.0243(9) 0.0239(8) -0.0297(9)
C5C 0.0402(9) 0.0351(8) 0.0267(7) 0.0018(6) 0.0089(6) -0.0139(7)
C6C 0.0405(8) 0.0333(8) 0.0203(6) 0.0005(6) -0.0049(6) -0.0132(7)
C7C 0.0259(7) 0.0270(7) 0.0476(10) 0.0097(7) -0.0157(7) -0.0106(6)
C8C 0.0282(7) 0.0237(7) 0.0394(8) 0.0102(6) -0.0121(6) -0.0092(6)
C9C 0.0356(8) 0.0195(6) 0.0394(9) -0.0006(6) -0.0036(7) -0.0076(6)
C10C 0.0410(9) 0.0290(7) 0.0340(8) 0.0105(6) -0.0103(7) -0.0206(7)
C11C 0.0388(8) 0.0327(8) 0.0293(7) 0.0026(6) -0.0091(6) -0.0199(7)
C12C 0.0337(8) 0.0359(8) 0.0358(8) 0.0067(7) -0.0141(6) -0.0183(7)
C13C 0.0367(8) 0.0392(8) 0.0233(7) 0.0047(6) -0.0071(6) -0.0183(7)
C14C 0.0313(7) 0.0401(8) 0.0219(6) -0.0070(6) 0.0018(5) -0.0169(7)
C15C 0.0185(6) 0.0381(8) 0.0331(8) -0.0090(6) 0.0048(5) -0.0135(6)
C16C 0.0207(6) 0.0265(7) 0.0423(9) -0.0074(6) -0.0022(6) -0.0062(5)
C17C 0.0210(6) 0.0300(7) 0.0368(8) 0.0074(6) -0.0092(6) -0.0080(5)
C18C 0.0296(7) 0.0320(8) 0.0296(7) 0.0102(6) -0.0102(6) -0.0097(6)
C1S 0.0434(10) 0.0504(11) 0.0483(11) -0.0217(9) 0.0105(8) -0.0244(9)
Cl1A 0.0694(9) 0.0678(13) 0.0392(8) -0.0096(7) 0.0156(6) -0.0406(10)
Cl2A 0.0907(8) 0.0619(7) 0.0863(11) -0.0335(7) 0.0087(8) -0.0507(7)
Cl1B 0.0694(9) 0.0678(13) 0.0392(8) -0.0096(7) 0.0156(6) -0.0406(10)
Cl2B 0.0907(8) 0.0619(7) 0.0863(11) -0.0335(7) 0.0087(8) -0.0507(7)
C2SA 0.029(2) 0.0234(19) 0.037(2) 0.0010(16) -0.0113(18) -0.0140(18)
Cl3A 0.0541(8) 0.0431(12) 0.0412(12) 0.0123(9) -0.0159(10) -0.0305(9)
Cl4A 0.0919(10) 0.0469(6) 0.0726(7) -0.0020(5) -0.0237(7) -0.0493(7)
C2SB 0.032(4) 0.032(4) 0.041(5) 0.011(4) -0.008(3) -0.013(3)
Cl3B 0.0796(15) 0.1005(18) 0.0634(11) 0.0335(12) -0.0391(11) -0.0759(16)
Cl4B 0.076(2) 0.0251(11) 0.0338(11) 0.0017(7) -0.0026(11) -0.0198(11)
C3SA 0.029(2) 0.0280(17) 0.040(3) -0.001(2) -0.006(2) -0.0144(14)
Cl5A 0.0429(6) 0.0422(7) 0.0485(10) -0.0106(8) -0.0030(8) -0.0238(5)
Cl6A 0.0506(7) 0.0368(5) 0.0732(8) 0.0113(4) -0.0350(7) -0.0175(4)
C3SB 0.024(3) 0.041(3) 0.044(5) 0.002(4) -0.007(3) -0.013(2)
Cl6B 0.0407(10) 0.1172(17) 0.0574(10) 0.0011(10) -0.0243(8) 0.0131(10)
Cl5B 0.0408(7) 0.0317(6) 0.0489(13) -0.0026(10) -0.0123(11) -0.0145(5)

loop_
_atom_type_symbol
_atom_type_description
_atom_type_scat_dispersion_real
_atom_type_scat_dispersion_imag
_atom_type_scat_source
C C 0.0033 0.0016 'International Tables Vol C Tables 4.2.6.8 and 6.1.1.4'
H H 0.0000 0.0000 'International Tables Vol C Tables 4.2.6.8 and 6.1.1.4'
N N 0.0061 0.0033 'International Tables Vol C Tables 4.2.6.8 and 6.1.1.4'
O O 0.0106 0.0060 'International Tables Vol C Tables 4.2.6.8 and 6.1.1.4'
Na Na 0.0362 0.0249 'International Tables Vol C Tables 4.2.6.8 and 6.1.1.4'
Fe Fe 0.3463 0.8444 'International Tables Vol C Tables 4.2.6.8 and 6.1.1.4'
Cl Cl 0.1484 0.1585 'International Tables Vol C Tables 4.2.6.8 and 6.1.1.4'

loop_
_geom_angle_atom_site_label_1
_geom_angle_atom_site_label_2
_geom_angle_atom_site_label_3
_geom_angle
_geom_angle_site_symmetry_1
_geom_angle_site_symmetry_3
_geom_angle_publ_flag
N1 Fe1 N3 151.13(4) . . ?
N1 Fe1 N4 86.75(4) . . ?
N3 Fe1 N4 85.58(4) . . ?
N1 Fe1 N2 85.42(4) . . ?
N3 Fe1 N2 86.18(4) . . ?
N4 Fe1 N2 147.34(4) . . ?
N1 Fe1 Cl1 105.00(3) . . ?
N3 Fe1 Cl1 103.86(3) . . ?
N4 Fe1 Cl1 106.53(3) . . ?
N2 Fe1 Cl1 106.13(3) . . ?
C(A2 N1 C(A1 106.38(10) . . ?
C(A2 N1 Fe1 127.61(8) . . ?
C(A1 N1 Fe1 124.76(8) . . ?
C(A3 N2 C(A4 106.19(10) . . ?
C(A3 N2 Fe1 127.53(8) . . ?
C(A4 N2 Fe1 124.72(8) . . ?
C(A5 N3 C(A6 106.23(10) . . ?
C(A5 N3 Fe1 125.12(8) . . ?
C(A6 N3 Fe1 127.79(8) . . ?
C(A7 N4 C(A8 106.28(10) . . ?
C(A7 N4 Fe1 127.85(8) . . ?
C(A8 N4 Fe1 125.46(8) . . ?
N1 C(A1 C(M4 125.67(11) . . ?
N1 C(A1 C(B1 109.93(11) . . ?
C(M4 C(A1 C(B1 124.12(11) . . ?
N1 C(A2 C(M1 125.41(11) . . ?
N1 C(A2 C(B2 110.04(10) . . ?
C(M1 C(A2 C(B2 124.41(11) . . ?
N2 C(A3 C(M1 125.71(11) . . ?
N2 C(A3 C(B3 109.95(10) . . ?
C(M1 C(A3 C(B3 124.29(11) . . ?
N2 C(A4 C(M2 125.38(11) . . ?
N2 C(A4 C(B4 110.22(11) . . ?
C(M2 C(A4 C(B4 124.29(11) . . ?
N3 C(A5 C(M2 126.12(11) . . ?
N3 C(A5 C(B5 110.16(11) . . ?
C(M2 C(A5 C(B5 123.63(11) . . ?
N3 C(A6 C(M3 125.26(11) . . ?
N3 C(A6 C(B6 110.00(11) . . ?
C(M3 C(A6 C(B6 124.63(11) . . ?
N4 C(A7 C(M3 125.58(11) . . ?
N4 C(A7 C(B7 110.03(11) . . ?
C(M3 C(A7 C(B7 124.39(12) . . ?
N4 C(A8 C(M4 125.81(11) . . ?
N4 C(A8 C(B8 109.90(11) . . ?
C(M4 C(A8 C(B8 124.22(11) . . ?
C(B2 C(B1 C(A1 107.07(11) . . ?
C(B2 C(B1 H(B1 126.5 . . ?
C(A1 C(B1 H(B1 126.5 . . ?
C(B1 C(B2 C(A2 106.51(11) . . ?
C(B1 C(B2 H(B2 126.7 . . ?
C(A2 C(B2 H(B2 126.7 . . ?
C(B4 C(B3 C(A3 106.82(11) . . ?
C(B4 C(B3 H(B3 126.6 . . ?
C(A3 C(B3 H(B3 126.6 . . ?
C(B3 C(B4 C(A4 106.80(11) . . ?
C(B3 C(B4 H(B4 126.6 . . ?
C(A4 C(B4 H(B4 126.6 . . ?
C(B6 C(B5 C(A5 106.87(11) . . ?
C(B6 C(B5 H(B5 126.6 . . ?
C(A5 C(B5 H(B5 126.6 . . ?
C(B5 C(B6 C(A6 106.73(11) . . ?
C(B5 C(B6 H(B6 126.6 . . ?
C(A6 C(B6 H(B6 126.6 . . ?
C(B8 C(B7 C(A7 106.95(12) . . ?
C(B8 C(B7 H(B7 126.5 . . ?
C(A7 C(B7 H(B7 126.5 . . ?
C(B7 C(B8 C(A8 106.82(11) . . ?
C(B7 C(B8 H(B8 126.6 . . ?
C(A8 C(B8 H(B8 126.6 . . ?
C(A3 C(M1 C(A2 124.60(11) . . ?
C(A3 C(M1 C11 117.46(11) . . ?
C(A2 C(M1 C11 117.80(11) . . ?
C(A4 C(M2 C(A5 125.22(11) . . ?
C(A4 C(M2 C21 119.04(11) . . ?
C(A5 C(M2 C21 115.71(11) . . ?
C(A7 C(M3 C(A6 124.92(11) . . ?
C(A7 C(M3 C31 118.63(11) . . ?
C(A6 C(M3 C31 116.19(11) . . ?
C(A8 C(M4 C(A1 125.34(11) . . ?
C(A8 C(M4 C41 116.64(11) . . ?
C(A1 C(M4 C41 117.98(11) . . ?
C16 C11 C12 118.69(12) . . ?
C16 C11 C(M1 119.30(12) . . ?
C12 C11 C(M1 122.00(12) . . ?
C13 C12 C11 120.61(15) . . ?
C13 C12 H12 119.7 . . ?
C11 C12 H12 119.7 . . ?
C14 C13 C12 120.14(15) . . ?
C14 C13 H13 119.9 . . ?
C12 C13 H13 119.9 . . ?
C13 C14 C15 119.87(14) . . ?
C13 C14 H14 120.1 . . ?
C15 C14 H14 120.1 . . ?
C14 C15 C16 120.15(16) . . ?
C14 C15 H15 119.9 . . ?
C16 C15 H15 119.9 . . ?
C15 C16 C11 120.53(15) . . ?
C15 C16 H16 119.7 . . ?
C11 C16 H16 119.7 . . ?
C22 C21 C26 118.46(12) . . ?
C22 C21 C(M2 119.57(12) . . ?
C26 C21 C(M2 121.82(12) . . ?
C21 C22 C23 120.65(15) . . ?
C21 C22 H22 119.7 . . ?
C23 C22 H22 119.7 . . ?
C24 C23 C22 120.39(15) . . ?
C24 C23 H23 119.8 . . ?
C22 C23 H23 119.8 . . ?
C25 C24 C23 119.44(13) . . ?
C25 C24 H24 120.3 . . ?
C23 C24 H24 120.3 . . ?
C24 C25 C26 120.28(14) . . ?
C24 C25 H25 119.9 . . ?
C26 C25 H25 119.9 . . ?
C21 C26 C25 120.78(13) . . ?
C21 C26 H26 119.6 . . ?
C25 C26 H26 119.6 . . ?
C32 C31 C36 118.77(13) . . ?
C32 C31 C(M3 121.63(12) . . ?
C36 C31 C(M3 119.42(12) . . ?
C31 C32 C33 120.07(15) . . ?
C31 C32 H32 120.0 . . ?
C33 C32 H32 120.0 . . ?
C34 C33 C32 120.47(16) . . ?
C34 C33 H33 119.8 . . ?
C32 C33 H33 119.8 . . ?
C35 C34 C33 119.95(14) . . ?
C35 C34 H34 120.0 . . ?
C33 C34 H34 120.0 . . ?
C34 C35 C36 120.10(16) . . ?
C34 C35 H35 120.0 . . ?
C36 C35 H35 120.0 . . ?
C35 C36 C31 120.62(15) . . ?
C35 C36 H36 119.7 . . ?
C31 C36 H36 119.7 . . ?
C42 C41 C46 118.41(12) . . ?
C42 C41 C(M4 119.41(11) . . ?
C46 C41 C(M4 122.17(12) . . ?
C43 C42 C41 120.88(13) . . ?
C43 C42 H42 119.6 . . ?
C41 C42 H42 119.6 . . ?
C44 C43 C42 120.23(13) . . ?
C44 C43 H43 119.9 . . ?
C42 C43 H43 119.9 . . ?
C43 C44 C45 119.63(13) . . ?
C43 C44 H44 120.2 . . ?
C45 C44 H44 120.2 . . ?
C44 C45 C46 120.17(14) . . ?
C44 C45 H45 119.9 . . ?
C46 C45 H45 119.9 . . ?
C41 C46 C45 120.66(14) . . ?
C41 C46 H46 119.7 . . ?
C45 C46 H46 119.7 . . ?
O5 Na1 O3 104.38(5) . . ?
O5 Na1 O2 172.67(5) . . ?
O3 Na1 O2 81.55(5) . . ?
O5 Na1 O1 104.69(4) . . ?
O3 Na1 O1 104.36(4) . . ?
O2 Na1 O1 69.28(4) . . ?
O5 Na1 O6 69.96(4) . . ?
O3 Na1 O6 172.09(4) . . ?
O2 Na1 O6 104.55(5) . . ?
O1 Na1 O6 82.72(4) . . ?
O5 Na1 N6 113.63(5) . . ?
O3 Na1 N6 112.82(5) . . ?
O2 Na1 N6 66.98(5) . . ?
O1 Na1 N6 115.81(4) . . ?
O6 Na1 N6 66.08(4) . . ?
O5 Na1 O4 83.50(4) . . ?
O3 Na1 O4 67.81(4) . . ?
O2 Na1 O4 102.93(4) . . ?
O1 Na1 O4 170.16(4) . . ?
O6 Na1 O4 105.51(4) . . ?
N6 Na1 O4 64.31(4) . . ?
O5 Na1 N5 65.58(4) . . ?
O3 Na1 N5 67.00(4) . . ?
O2 Na1 N5 113.89(5) . . ?
O1 Na1 N5 65.15(4) . . ?
O6 Na1 N5 113.94(4) . . ?
N6 Na1 N5 178.99(5) . . ?
O4 Na1 N5 114.82(4) . . ?
C7C N5 C1C 112.30(13) . . ?
C7C N5 C13C 110.48(13) . . ?
C1C N5 C13C 110.70(14) . . ?
C7C N5 Na1 106.28(10) . . ?
C1C N5 Na1 109.07(9) . . ?
C13C N5 Na1 107.80(9) . . ?
C6C N6 C18C 110.37(13) . . ?
C6C N6 C12C 110.94(14) . . ?
C18C N6 C12C 110.33(13) . . ?
C6C N6 Na1 106.11(9) . . ?
C18C N6 Na1 108.33(10) . . ?
C12C N6 Na1 110.64(9) . . ?
C3C O1 C2C 111.18(14) . . ?
C3C O1 Na1 108.84(10) . . ?
C2C O1 Na1 116.73(9) . . ?
C5C O2 C4C 113.55(15) . . ?
C5C O2 Na1 118.80(10) . . ?
C4C O2 Na1 111.34(10) . . ?
C8C O3 C9C 112.57(12) . . ?
C8C O3 Na1 116.46(9) . . ?
C9C O3 Na1 112.81(9) . . ?
C11C O4 C10C 112.69(13) . . ?
C11C O4 Na1 117.29(9) . . ?
C10C O4 Na1 108.82(9) . . ?
C14C O5 C15C 111.67(12) . . ?
C14C O5 Na1 119.73(9) . . ?
C15C O5 Na1 109.68(9) . . ?
C17C O6 C16C 111.01(12) . . ?
C17C O6 Na1 116.43(9) . . ?
C16C O6 Na1 108.31(9) . . ?
N5 C1C C2C 113.14(14) . . ?
N5 C1C H1A 109.0 . . ?
C2C C1C H1A 109.0 . . ?
N5 C1C H1B 109.0 . . ?
C2C C1C H1B 109.0 . . ?
H1A C1C H1B 107.8 . . ?
O1 C2C C1C 108.23(12) . . ?
O1 C2C H2A 110.1 . . ?
C1C C2C H2A 110.1 . . ?
O1 C2C H2B 110.1 . . ?
C1C C2C H2B 110.1 . . ?
H2A C2C H2B 108.4 . . ?
O1 C3C C4C 110.75(15) . . ?
O1 C3C H3A 109.5 . . ?
C4C C3C H3A 109.5 . . ?
O1 C3C H3B 109.5 . . ?
C4C C3C H3B 109.5 . . ?
H3A C3C H3B 108.1 . . ?
O2 C4C C3C 110.43(15) . . ?
O2 C4C H4A 109.6 . . ?
C3C C4C H4A 109.6 . . ?
O2 C4C H4B 109.6 . . ?
C3C C4C H4B 109.6 . . ?
H4A C4C H4B 108.1 . . ?
O2 C5C C6C 107.88(13) . . ?
O2 C5C H5A 110.1 . . ?
C6C C5C H5A 110.1 . . ?
O2 C5C H5B 110.1 . . ?
C6C C5C H5B 110.1 . . ?
H5A C5C H5B 108.4 . . ?
N6 C6C C5C 113.51(14) . . ?
N6 C6C H6A 108.9 . . ?
C5C C6C H6A 108.9 . . ?
N6 C6C H6B 108.9 . . ?
C5C C6C H6B 108.9 . . ?
H6A C6C H6B 107.7 . . ?
N5 C7C C8C 111.94(13) . . ?
N5 C7C H7A 109.2 . . ?
C8C C7C H7A 109.2 . . ?
N5 C7C H7B 109.2 . . ?
C8C C7C H7B 109.2 . . ?
H7A C7C H7B 107.9 . . ?
O3 C8C C7C 108.58(13) . . ?
O3 C8C H8A 110.0 . . ?
C7C C8C H8A 110.0 . . ?
O3 C8C H8B 110.0 . . ?
C7C C8C H8B 110.0 . . ?
H8A C8C H8B 108.4 . . ?
O3 C9C C10C 111.38(14) . . ?
O3 C9C H9A 109.4 . . ?
C10C C9C H9A 109.4 . . ?
O3 C9C H9B 109.4 . . ?
C10C C9C H9B 109.4 . . ?
H9A C9C H9B 108.0 . . ?
O4 C10C C9C 110.35(13) . . ?
O4 C10C H10A 109.6 . . ?
C9C C10C H10A 109.6 . . ?
O4 C10C H10B 109.6 . . ?
C9C C10C H10B 109.6 . . ?
H10A C10C H10B 108.1 . . ?
O4 C11C C12C 108.77(14) . . ?
O4 C11C H11A 109.9 . . ?
C12C C11C H11A 109.9 . . ?
O4 C11C H11B 109.9 . . ?
C12C C11C H11B 109.9 . . ?
H11A C11C H11B 108.3 . . ?
N6 C12C C11C 113.51(14) . . ?
N6 C12C H12A 108.9 . . ?
C11C C12C H12A 108.9 . . ?
N6 C12C H12B 108.9 . . ?
C11C C12C H12B 108.9 . . ?
H12A C12C H12B 107.7 . . ?
N5 C13C C14C 111.74(13) . . ?
N5 C13C H13A 109.3 . . ?
C14C C13C H13A 109.3 . . ?
N5 C13C H13B 109.3 . . ?
C14C C13C H13B 109.3 . . ?
H13A C13C H13B 107.9 . . ?
O5 C14C C13C 107.86(13) . . ?
O5 C14C H14A 110.1 . . ?
C13C C14C H14A 110.1 . . ?
O5 C14C H14B 110.1 . . ?
C13C C14C H14B 110.1 . . ?
H14A C14C H14B 108.4 . . ?
O5 C15C C16C 111.28(12) . . ?
O5 C15C H15A 109.4 . . ?
C16C C15C H15A 109.4 . . ?
O5 C15C H15B 109.4 . . ?
C16C C15C H15B 109.4 . . ?
H15A C15C H15B 108.0 . . ?
O6 C16C C15C 110.51(13) . . ?
O6 C16C H16A 109.5 . . ?
C15C C16C H16A 109.5 . . ?
O6 C16C H16B 109.5 . . ?
C15C C16C H16B 109.5 . . ?
H16A C16C H16B 108.1 . . ?
O6 C17C C18C 109.33(13) . . ?
O6 C17C H17A 109.8 . . ?
C18C C17C H17A 109.8 . . ?
O6 C17C H17B 109.8 . . ?
C18C C17C H17B 109.8 . . ?
H17A C17C H17B 108.3 . . ?
N6 C18C C17C 113.06(13) . . ?
N6 C18C H18A 109.0 . . ?
C17C C18C H18A 109.0 . . ?
N6 C18C H18B 109.0 . . ?
C17C C18C H18B 109.0 . . ?
H18A C18C H18B 107.8 . . ?
Cl2A C1S Cl1B 104.7(3) . . ?
Cl2A C1S Cl1A 110.43(15) . . ?
Cl1B C1S Cl2B 107.8(3) . . ?
Cl1A C1S Cl2B 117.23(18) . . ?
Cl2A C1S H1S1 109.6 . . ?
Cl1B C1S H1S1 121.3 . . ?
Cl1A C1S H1S1 109.6 . . ?
Cl2B C1S H1S1 122.1 . . ?
Cl2A C1S H1S2 109.6 . . ?
Cl1B C1S H1S2 103.2 . . ?
Cl1A C1S H1S2 109.6 . . ?
Cl2B C1S H1S2 86.9 . . ?
H1S1 C1S H1S2 108.1 . . ?
Cl4A C2SA Cl3A 109.9(4) . . ?
Cl4A C2SA H2SA 109.7 . . ?
Cl3A C2SA H2SA 109.7 . . ?
Cl4A C2SA H2SB 109.7 . . ?
Cl3A C2SA H2SB 109.7 . . ?
H2SA C2SA H2SB 108.2 . . ?
Cl3B C2SB Cl4B 103.5(6) . . ?
Cl3B C2SB H2SC 111.1 . . ?
Cl4B C2SB H2SC 111.1 . . ?
Cl3B C2SB H2SD 111.1 . . ?
Cl4B C2SB H2SD 111.1 . . ?
H2SC C2SB H2SD 109.0 . . ?
Cl6A C3SA Cl5A 112.0(4) . . ?
Cl6A C3SA H3SA 109.2 . . ?
Cl5A C3SA H3SA 109.2 . . ?
Cl6A C3SA H3SB 109.2 . . ?
Cl5A C3SA H3SB 109.2 . . ?
H3SA C3SA H3SB 107.9 . . ?
Cl5B C3SB Cl6B 110.8(6) . . ?
Cl5B C3SB H3SC 109.5 . . ?
Cl6B C3SB H3SC 109.5 . . ?
Cl5B C3SB H3SD 109.5 . . ?
Cl6B C3SB H3SD 109.5 . . ?
H3SC C3SB H3SD 108.1 . . ?

loop_
_geom_bond_atom_site_label_1
_geom_bond_atom_site_label_2
_geom_bond_distance
_geom_bond_site_symmetry_2
_geom_bond_publ_flag
Fe1 N1 2.1088(11) . ?
Fe1 N3 2.1091(11) . ?
Fe1 N4 2.1207(11) . ?
Fe1 N2 2.1257(11) . ?
Fe1 Cl1 2.3400(5) . ?
N1 C(A2 1.3725(16) . ?
N1 C(A1 1.3739(15) . ?
N2 C(A3 1.3734(15) . ?
N2 C(A4 1.3773(15) . ?
N3 C(A5 1.3713(15) . ?
N3 C(A6 1.3765(15) . ?
N4 C(A7 1.3743(16) . ?
N4 C(A8 1.3749(15) . ?
C(A1 C(M4 1.4069(17) . ?
C(A1 C(B1 1.4436(17) . ?
C(A2 C(M1 1.4095(17) . ?
C(A2 C(B2 1.4495(17) . ?
C(A3 C(M1 1.4069(17) . ?
C(A3 C(B3 1.4515(17) . ?
C(A4 C(M2 1.4009(17) . ?
C(A4 C(B4 1.4438(17) . ?
C(A5 C(M2 1.4022(17) . ?
C(A5 C(B5 1.4454(17) . ?
C(A6 C(M3 1.4076(17) . ?
C(A6 C(B6 1.4473(17) . ?
C(A7 C(M3 1.4056(17) . ?
C(A7 C(B7 1.4469(17) . ?
C(A8 C(M4 1.4028(18) . ?
C(A8 C(B8 1.4508(18) . ?
C(B1 C(B2 1.3629(18) . ?
C(B1 H(B1 0.9500 . ?
C(B2 H(B2 0.9500 . ?
C(B3 C(B4 1.3622(17) . ?
C(B3 H(B3 0.9500 . ?
C(B4 H(B4 0.9500 . ?
C(B5 C(B6 1.3616(18) . ?
C(B5 H(B5 0.9500 . ?
C(B6 H(B6 0.9500 . ?
C(B7 C(B8 1.3579(19) . ?
C(B7 H(B7 0.9500 . ?
C(B8 H(B8 0.9500 . ?
C(M1 C11 1.4932(17) . ?
C(M2 C21 1.4992(17) . ?
C(M3 C31 1.4966(17) . ?
C(M4 C41 1.4975(17) . ?
C11 C16 1.3979(19) . ?
C11 C12 1.3997(19) . ?
C12 C13 1.396(2) . ?
C12 H12 0.9500 . ?
C13 C14 1.384(3) . ?
C13 H13 0.9500 . ?
C14 C15 1.392(3) . ?
C14 H14 0.9500 . ?
C15 C16 1.394(2) . ?
C15 H15 0.9500 . ?
C16 H16 0.9500 . ?
C21 C22 1.3896(19) . ?
C21 C26 1.3912(19) . ?
C22 C23 1.395(2) . ?
C22 H22 0.9500 . ?
C23 C24 1.382(3) . ?
C23 H23 0.9500 . ?
C24 C25 1.381(2) . ?
C24 H24 0.9500 . ?
C25 C26 1.3945(18) . ?
C25 H25 0.9500 . ?
C26 H26 0.9500 . ?
C31 C32 1.395(2) . ?
C31 C36 1.3974(19) . ?
C32 C33 1.397(2) . ?
C32 H32 0.9500 . ?
C33 C34 1.382(3) . ?
C33 H33 0.9500 . ?
C34 C35 1.378(3) . ?
C34 H34 0.9500 . ?
C35 C36 1.394(2) . ?
C35 H35 0.9500 . ?
C36 H36 0.9500 . ?
C41 C42 1.3925(18) . ?
C41 C46 1.3943(18) . ?
C42 C43 1.3906(18) . ?
C42 H42 0.9500 . ?
C43 C44 1.384(2) . ?
C43 H43 0.9500 . ?
C44 C45 1.384(2) . ?
C44 H44 0.9500 . ?
C45 C46 1.395(2) . ?
C45 H45 0.9500 . ?
C46 H46 0.9500 . ?
Na1 O5 2.4410(12) . ?
Na1 O3 2.4420(12) . ?
Na1 O2 2.4997(13) . ?
Na1 O1 2.5822(13) . ?
Na1 O6 2.6057(13) . ?
Na1 N6 2.6999(15) . ?
Na1 O4 2.7025(14) . ?
Na1 N5 2.7537(15) . ?
N5 C7C 1.466(2) . ?
N5 C1C 1.468(2) . ?
N5 C13C 1.473(2) . ?
N6 C6C 1.469(2) . ?
N6 C18C 1.470(2) . ?
N6 C12C 1.471(2) . ?
O1 C3C 1.424(2) . ?
O1 C2C 1.433(2) . ?
O2 C5C 1.421(2) . ?
O2 C4C 1.435(2) . ?
O3 C8C 1.425(2) . ?
O3 C9C 1.430(2) . ?
O4 C11C 1.424(2) . ?
O4 C10C 1.433(2) . ?
O5 C14C 1.4223(19) . ?
O5 C15C 1.4284(19) . ?
O6 C17C 1.4318(19) . ?
O6 C16C 1.434(2) . ?
C1C C2C 1.503(3) . ?
C1C H1A 0.9900 . ?
C1C H1B 0.9900 . ?
C2C H2A 0.9900 . ?
C2C H2B 0.9900 . ?
C3C C4C 1.517(3) . ?
C3C H3A 0.9900 . ?
C3C H3B 0.9900 . ?
C4C H4A 0.9900 . ?
C4C H4B 0.9900 . ?
C5C C6C 1.514(3) . ?
C5C H5A 0.9900 . ?
C5C H5B 0.9900 . ?
C6C H6A 0.9900 . ?
C6C H6B 0.9900 . ?
C7C C8C 1.511(2) . ?
C7C H7A 0.9900 . ?
C7C H7B 0.9900 . ?
C8C H8A 0.9900 . ?
C8C H8B 0.9900 . ?
C9C C10C 1.511(3) . ?
C9C H9A 0.9900 . ?
C9C H9B 0.9900 . ?
C10C H10A 0.9900 . ?
C10C H10B 0.9900 . ?
C11C C12C 1.513(2) . ?
C11C H11A 0.9900 . ?
C11C H11B 0.9900 . ?
C12C H12A 0.9900 . ?
C12C H12B 0.9900 . ?
C13C C14C 1.505(2) . ?
C13C H13A 0.9900 . ?
C13C H13B 0.9900 . ?
C14C H14A 0.9900 . ?
C14C H14B 0.9900 . ?
C15C C16C 1.506(3) . ?
C15C H15A 0.9900 . ?
C15C H15B 0.9900 . ?
C16C H16A 0.9900 . ?
C16C H16B 0.9900 . ?
C17C C18C 1.505(3) . ?
C17C H17A 0.9900 . ?
C17C H17B 0.9900 . ?
C18C H18A 0.9900 . ?
C18C H18B 0.9900 . ?
C1S Cl2A 1.711(2) . ?
C1S Cl1B 1.727(6) . ?
C1S Cl1A 1.812(3) . ?
C1S Cl2B 1.889(4) . ?
C1S H1S1 0.9900 . ?
C1S H1S2 0.9900 . ?
C2SA Cl4A 1.746(6) . ?
C2SA Cl3A 1.776(6) . ?
C2SA H2SA 0.9900 . ?
C2SA H2SB 0.9900 . ?
C2SB Cl3B 1.756(9) . ?
C2SB Cl4B 1.784(8) . ?
C2SB H2SC 0.9900 . ?
C2SB H2SD 0.9900 . ?
C3SA Cl6A 1.759(8) . ?
C3SA Cl5A 1.762(6) . ?
C3SA H3SA 0.9900 . ?
C3SA H3SB 0.9900 . ?
C3SB Cl5B 1.750(8) . ?
C3SB Cl6B 1.751(12) . ?
C3SB H3SC 0.9900 . ?
C3SB H3SD 0.9900 . ?
